data_4342269
loop_
_publ_author_name
'B\'eziau, Antoine'
'Baudron, St\'ephane A'
'Rogez, Guillaume'
'Hosseini, Mir Wais'

_publ_section_title
;
 Assembly, disassembly, and reassembly: conversion of homometallic
 coordination networks into mixed metal-organic frameworks.
;
_journal_issue 4
_journal_name_full 'Inorganic chemistry'
_journal_page_first 2032
_journal_page_last 2039
_journal_paper_doi 10.1021/ic502950k
_journal_volume 54
_journal_year 2015
_chemical_formula_moiety 'C104 H72 Cd Cl2 N16 Ni2, 2(C H2 Cl2)'
_chemical_formula_sum 'C106 H76 Cd Cl6 N16 Ni2'
_chemical_formula_weight 2016.35
_chemical_name_systematic
;
 ?
;
_space_group_IT_number 15
_symmetry_cell_setting monoclinic
_symmetry_space_group_name_Hall '-C 2yc'
_symmetry_space_group_name_H-M 'C 1 2/c 1'
_atom_sites_solution_hydrogens geom
_atom_sites_solution_primary direct
_atom_sites_solution_secondary difmap
_audit_creation_method SHELXL-97
_cell_angle_alpha 90.00
_cell_angle_beta 106.8590(10)
_cell_angle_gamma 90.00
_cell_formula_units_Z 4
_cell_length_a 32.2015(9)
_cell_length_b 9.3890(3)
_cell_length_c 38.2629(12)
_cell_measurement_reflns_used 9961
_cell_measurement_temperature 173(2)
_cell_measurement_theta_max 23.30
_cell_measurement_theta_min 2.27
_cell_volume 11071.2(6)
_computing_cell_refinement 'Bruker SAINT'
_computing_data_collection 'Bruker APEX2'
_computing_data_reduction 'Bruker SAINT'
_computing_molecular_graphics 'Bruker SHELXTL'
_computing_publication_material 'Bruker SHELXTL'
_computing_structure_refinement 'SHELXL-97 (Sheldrick, 2008)'
_computing_structure_solution 'SHELXS-97 (Sheldrick, 2008)'
_diffrn_ambient_temperature 173(2)
_diffrn_measured_fraction_theta_full 0.968
_diffrn_measured_fraction_theta_max 0.968
_diffrn_measurement_device_type 'Bruker APEX-II CCD'
_diffrn_measurement_method '\f and \w scans'
_diffrn_radiation_monochromator graphite
_diffrn_radiation_source 'fine-focus sealed tube'
_diffrn_radiation_type MoK\a
_diffrn_radiation_wavelength 0.71073
_diffrn_reflns_av_R_equivalents 0.0818
_diffrn_reflns_av_sigmaI/netI 0.0654
_diffrn_reflns_limit_h_max 33
_diffrn_reflns_limit_h_min -42
_diffrn_reflns_limit_k_max 13
_diffrn_reflns_limit_k_min -13
_diffrn_reflns_limit_l_max 53
_diffrn_reflns_limit_l_min -53
_diffrn_reflns_number 100324
_diffrn_reflns_theta_full 29.60
_diffrn_reflns_theta_max 29.60
_diffrn_reflns_theta_min 1.32
_exptl_absorpt_coefficient_mu 0.721
_exptl_absorpt_correction_T_max 0.9717
_exptl_absorpt_correction_T_min 0.9512
_exptl_absorpt_correction_type multi-scan
_exptl_absorpt_process_details sadabs
_exptl_crystal_colour orange
_exptl_crystal_density_diffrn 1.210
_exptl_crystal_density_meas ?
_exptl_crystal_density_method 'not measured'
_exptl_crystal_description platelet
_exptl_crystal_F_000 4120
_exptl_crystal_size_max 0.07
_exptl_crystal_size_mid 0.06
_exptl_crystal_size_min 0.04
_platon_squeeze_details
;
;
_refine_diff_density_max 0.904
_refine_diff_density_min -0.940
_refine_diff_density_rms 0.090
_refine_ls_extinction_method none
_refine_ls_goodness_of_fit_ref 1.047
_refine_ls_hydrogen_treatment constr
_refine_ls_matrix_type full
_refine_ls_number_parameters 592
_refine_ls_number_reflns 15060
_refine_ls_number_restraints 0
_refine_ls_restrained_S_all 1.047
_refine_ls_R_factor_all 0.1011
_refine_ls_R_factor_gt 0.0651
_refine_ls_shift/su_max 0.001
_refine_ls_shift/su_mean 0.000
_refine_ls_structure_factor_coef Fsqd
_refine_ls_weighting_details 'calc w=1/[\s^2^(Fo^2^)+(0.1050P)^2^+1.1054P] where P=(Fo^2^+2Fc^2^)/3'
_refine_ls_weighting_scheme calc
_refine_ls_wR_factor_gt 0.1745
_refine_ls_wR_factor_ref 0.1890
_reflns_number_gt 9818
_reflns_number_total 15060
_reflns_threshold_expression >2sigma(I)
_cod_data_source_file ic502950k_si_001.cif
_cod_data_source_block MM'MOF13
_cod_depositor_comments
;
The following automatic conversions were performed:

'_symmetry_cell_setting' value 'Monoclinic' changed to 'monoclinic'
according to
/usr/data/users/saulius/crontab/automatic-downloads/rss-feeds/ACS/lib/dictionaries/cif_core.dic
dictionary named 'cif_core.dic' version 2.4.2 from 2011-04-26.

'_exptl_crystal_density_meas' value 'not measured' was changed to '?'
- the value is perceived as not measured.

Automatic conversion script
Id: cif_fix_values 3008 2015-01-20 13:52:24Z robertas 

 Adding full bibliography for 4342263--4342270.cif.
;
_cod_original_sg_symbol_H-M 'C2/c  '
_cod_database_code 4342269

loop_
_symmetry_equiv_pos_as_xyz
'x, y, z'
'-x, y, -z+1/2'
'x+1/2, y+1/2, z'
'-x+1/2, y+1/2, -z+1/2'
'-x, -y, -z'
'x, -y, z-1/2'
'-x+1/2, -y+1/2, -z'
'x+1/2, -y+1/2, z-1/2'

loop_
_atom_site_label
_atom_site_type_symbol
_atom_site_fract_x
_atom_site_fract_y
_atom_site_fract_z
_atom_site_U_iso_or_equiv
_atom_site_adp_type
_atom_site_occupancy
_atom_site_symmetry_multiplicity
_atom_site_calc_flag
_atom_site_refinement_flags
C1 C 0.20408(13) -0.0334(4) 0.85980(11) 0.0463(9) Uani 1 1 d .
H1 H 0.2204 -0.0140 0.8837 0.056 Uiso 1 1 calc R
C2 C 0.19458(13) 0.0683(4) 0.83140(12) 0.0539(10) Uani 1 1 d .
H2 H 0.2035 0.1629 0.8328 0.065 Uiso 1 1 calc R
C3 C 0.16969(15) -0.0016(4) 0.80146(11) 0.0544(11) Uani 1 1 d .
H3 H 0.1580 0.0372 0.7783 0.065 Uiso 1 1 calc R
C4 C 0.16469(12) -0.1435(4) 0.81183(9) 0.0394(8) Uani 1 1 d .
C5 C 0.14200(13) -0.2513(4) 0.78964(9) 0.0453(9) Uani 1 1 d .
C6 C 0.13679(15) -0.3927(4) 0.79939(10) 0.0540(11) Uani 1 1 d .
C7 C 0.1130(2) -0.5016(5) 0.77592(14) 0.0804(17) Uani 1 1 d .
H7 H 0.0978 -0.4923 0.7513 0.096 Uiso 1 1 calc R
C8 C 0.1170(2) -0.6211(5) 0.79646(14) 0.097(2) Uani 1 1 d .
H8 H 0.1051 -0.7099 0.7886 0.116 Uiso 1 1 calc R
C9 C 0.14253(18) -0.5855(4) 0.83176(13) 0.0826(18) Uani 1 1 d .
H9 H 0.1500 -0.6490 0.8512 0.099 Uiso 1 1 calc R
C10 C 0.12054(14) -0.2141(4) 0.75010(9) 0.0468(9) Uani 1 1 d .
C11 C 0.0805(2) -0.1575(8) 0.73876(12) 0.103(2) Uani 1 1 d .
H11 H 0.0656 -0.1367 0.7556 0.124 Uiso 1 1 calc R
C12 C 0.06137(18) -0.1299(8) 0.70159(12) 0.105(3) Uani 1 1 d .
H12 H 0.0338 -0.0895 0.6940 0.125 Uiso 1 1 calc R
C13 C 0.08240(13) -0.1612(4) 0.67617(9) 0.0473(10) Uani 1 1 d .
C14 C 0.12303(15) -0.2130(6) 0.68840(11) 0.0684(14) Uani 1 1 d .
H14 H 0.1385 -0.2308 0.6718 0.082 Uiso 1 1 calc R
C15 C 0.14239(15) -0.2404(6) 0.72495(12) 0.0717(15) Uani 1 1 d .
H15 H 0.1704 -0.2769 0.7325 0.086 Uiso 1 1 calc R
C16 C 0.06103(12) -0.1330(4) 0.63681(9) 0.0424(9) Uani 1 1 d .
C17 C 0.03167(15) -0.0234(5) 0.62492(10) 0.0552(11) Uani 1 1 d .
H17 H 0.0244 0.0355 0.6418 0.066 Uiso 1 1 calc R
C18 C 0.01321(14) -0.0015(4) 0.58807(10) 0.0504(10) Uani 1 1 d .
H18 H -0.0063 0.0734 0.5807 0.061 Uiso 1 1 calc R
C19 C 0.04998(14) -0.1869(4) 0.57374(9) 0.0471(10) Uani 1 1 d .
H19 H 0.0564 -0.2448 0.5563 0.057 Uiso 1 1 calc R
C20 C 0.07051(14) -0.2159(4) 0.61023(10) 0.0498(10) Uani 1 1 d .
H20 H 0.0904 -0.2902 0.6167 0.060 Uiso 1 1 calc R
C21 C 0.27156(15) -0.3204(5) 0.84687(11) 0.0553(11) Uani 1 1 d .
H21 H 0.2600 -0.2369 0.8349 0.066 Uiso 1 1 calc R
C22 C 0.31146(16) -0.3781(5) 0.84654(13) 0.0627(12) Uani 1 1 d .
H22 H 0.3305 -0.3412 0.8346 0.075 Uiso 1 1 calc R
C23 C 0.31705(16) -0.4984(5) 0.86695(13) 0.0623(13) Uani 1 1 d .
H23 H 0.3408 -0.5595 0.8718 0.075 Uiso 1 1 calc R
C24 C 0.27959(13) -0.5137(4) 0.87960(10) 0.0463(10) Uani 1 1 d .
C25 C 0.27096(12) -0.6222(4) 0.90088(10) 0.0448(10) Uani 1 1 d .
C26 C 0.23559(13) -0.6339(4) 0.91467(10) 0.0463(10) Uani 1 1 d .
C27 C 0.22575(16) -0.7489(4) 0.93527(11) 0.0604(13) Uani 1 1 d .
H27 H 0.2427 -0.8297 0.9429 0.073 Uiso 1 1 calc R
C28 C 0.18767(17) -0.7202(4) 0.94177(12) 0.0619(13) Uani 1 1 d .
H28 H 0.1730 -0.7771 0.9542 0.074 Uiso 1 1 calc R
C29 C 0.17469(14) -0.5848(4) 0.92577(11) 0.0530(11) Uani 1 1 d .
H29 H 0.1495 -0.5380 0.9265 0.064 Uiso 1 1 calc R
C30 C 0.30366(13) -0.7402(4) 0.91177(11) 0.0541(11) Uani 1 1 d .
C31 C 0.30789(12) -0.8435(4) 0.88715(10) 0.0451(9) Uani 1 1 d .
H31 H 0.2912 -0.8374 0.8629 0.054 Uiso 1 1 calc R
C32 C 0.33666(12) -0.9559(4) 0.89829(10) 0.0427(9) Uani 1 1 d .
H32 H 0.3383 -1.0263 0.8816 0.051 Uiso 1 1 calc R
C33 C 0.36322(12) -0.9643(3) 0.93435(10) 0.0426(9) Uani 1 1 d .
C34 C 0.35904(15) -0.8593(4) 0.95845(12) 0.0717(16) Uani 1 1 d .
H34 H 0.3761 -0.8627 0.9827 0.086 Uiso 1 1 calc R
C35 C 0.33015(16) -0.7506(4) 0.94699(13) 0.0818(19) Uani 1 1 d .
H35 H 0.3283 -0.6807 0.9637 0.098 Uiso 1 1 calc R
C36 C 0.39297(11) -1.0857(4) 0.94841(10) 0.0427(9) Uani 1 1 d .
C37 C 0.38466(11) -1.2223(4) 0.93420(10) 0.0424(9) Uani 1 1 d .
H37 H 0.3604 -1.2398 0.9145 0.051 Uiso 1 1 calc R
C38 C 0.41245(11) -1.3318(3) 0.94945(10) 0.0398(8) Uani 1 1 d .
H38 H 0.4060 -1.4227 0.9398 0.048 Uiso 1 1 calc R
C39 C 0.45690(12) -1.1823(4) 0.99064(10) 0.0476(10) Uani 1 1 d .
H39 H 0.4822 -1.1673 1.0095 0.057 Uiso 1 1 calc R
C40 C 0.43015(12) -1.0668(4) 0.97773(11) 0.0516(11) Uani 1 1 d .
H40 H 0.4369 -0.9777 0.9885 0.062 Uiso 1 1 calc R
C41 C 0.27212(14) -0.2117(5) 0.93944(10) 0.0541(10) Uani 1 1 d .
H41 H 0.2897 -0.2516 0.9266 0.065 Uiso 1 1 calc R
C42 C 0.29224(19) -0.1326(5) 0.97069(12) 0.0685(14) Uani 1 1 d .
H42 H 0.3222 -0.1211 0.9786 0.082 Uiso 1 1 calc R
C43 C 0.26690(17) -0.0744(5) 0.98871(13) 0.0638(13) Uani 1 1 d .
H43 H 0.2796 -0.0190 1.0092 0.077 Uiso 1 1 calc R
C44 C 0.22244(19) -0.0932(4) 0.97813(12) 0.0628(13) Uani 1 1 d .
C45 C 0.20382(15) -0.1787(4) 0.94477(10) 0.0486(10) Uani 1 1 d .
C46 C 0.15968(15) -0.1999(4) 0.93173(11) 0.0517(10) Uani 1 1 d .
C47 C 0.13150(17) -0.1425(5) 0.95161(14) 0.0701(14) Uani 1 1 d .
C48 C 0.15072(18) -0.0640(5) 0.98347(12) 0.0624(12) Uani 1 1 d .
H48 H 0.1328 -0.0277 0.9965 0.075 Uiso 1 1 calc R
C49 C 0.1927(2) -0.0387(5) 0.99600(13) 0.0722(15) Uani 1 1 d .
H49 H 0.2032 0.0160 1.0170 0.087 Uiso 1 1 calc R
C50 C 0.0888(2) -0.1694(6) 0.93730(17) 0.0873(17) Uani 1 1 d .
H50 H 0.0697 -0.1332 0.9492 0.105 Uiso 1 1 calc R
C51 C 0.07192(16) -0.2477(6) 0.90601(16) 0.0753(15) Uani 1 1 d .
H51 H 0.0423 -0.2659 0.8971 0.090 Uiso 1 1 calc R
C52 C 0.10231(17) -0.3009(6) 0.88736(15) 0.0764(15) Uani 1 1 d .
H52 H 0.0918 -0.3517 0.8657 0.092 Uiso 1 1 calc R
N1 N 0.18693(9) -0.1607(3) 0.84844(7) 0.0356(6) Uani 1 1 d .
N2 N 0.15480(12) -0.4489(3) 0.83391(9) 0.0551(9) Uani 1 1 d .
N3 N 0.02195(9) -0.0827(3) 0.56228(7) 0.0387(7) Uani 1 1 d .
N4 N 0.25210(10) -0.3988(3) 0.86637(8) 0.0445(8) Uani 1 1 d .
N5 N 0.20268(10) -0.5330(3) 0.90960(8) 0.0433(8) Uani 1 1 d .
N6 N 0.44822(9) -1.3143(3) 0.97738(8) 0.0383(7) Uani 1 1 d .
N7 N 0.22928(10) -0.2341(3) 0.92668(7) 0.0392(7) Uani 1 1 d .
N8 N 0.14378(10) -0.2791(4) 0.90023(10) 0.0507(9) Uani 1 1 d .
Cl1 Cl -0.05735(3) 0.16194(10) 0.51373(2) 0.0466(2) Uani 1 1 d .
Ni1 Ni 0.195363(14) -0.34852(4) 0.878293(11) 0.03406(13) Uani 1 1 d .
Cd1 Cd 0.0000 0.0000 0.5000 0.03457(12) Uani 1 2 d S
C53 C 0.0929(3) 0.0714(10) 0.8554(3) 0.148(4) Uani 1 1 d .
H53A H 0.1069 -0.0126 0.8684 0.178 Uiso 1 1 calc R
H53B H 0.1145 0.1225 0.8471 0.178 Uiso 1 1 calc R
Cl2 Cl 0.05330(16) 0.0193(6) 0.81906(15) 0.277(3) Uani 1 1 d .
Cl3 Cl 0.07716(12) 0.1739(5) 0.88415(12) 0.2311(17) Uani 1 1 d .

loop_
_atom_site_aniso_label
_atom_site_aniso_U_11
_atom_site_aniso_U_22
_atom_site_aniso_U_33
_atom_site_aniso_U_23
_atom_site_aniso_U_13
_atom_site_aniso_U_12
C1 0.049(2) 0.0334(17) 0.048(2) 0.0033(14) -0.0009(17) 0.0046(15)
C2 0.054(3) 0.041(2) 0.058(2) 0.0095(17) 0.002(2) 0.0032(17)
C3 0.061(3) 0.051(2) 0.043(2) 0.0190(17) 0.0027(18) 0.0065(19)
C4 0.040(2) 0.0386(18) 0.0335(16) 0.0065(13) 0.0011(15) 0.0064(14)
C5 0.047(2) 0.051(2) 0.0299(16) 0.0050(14) -0.0014(15) 0.0090(16)
C6 0.070(3) 0.044(2) 0.0336(18) 0.0006(15) -0.0073(18) 0.0039(19)
C7 0.106(4) 0.053(3) 0.053(3) -0.002(2) -0.022(3) -0.001(2)
C8 0.138(5) 0.046(3) 0.065(3) -0.002(2) -0.034(3) -0.015(3)
C9 0.116(4) 0.032(2) 0.064(3) 0.0111(19) -0.029(3) -0.010(2)
C10 0.056(2) 0.047(2) 0.0294(16) 0.0027(14) 0.0005(16) 0.0072(17)
C11 0.097(4) 0.175(6) 0.030(2) 0.019(3) 0.007(2) 0.075(4)
C12 0.075(4) 0.202(7) 0.030(2) 0.022(3) 0.005(2) 0.077(4)
C13 0.050(2) 0.056(2) 0.0285(16) 0.0074(15) -0.0003(16) -0.0003(17)
C14 0.056(3) 0.110(4) 0.036(2) 0.024(2) 0.0090(19) 0.022(3)
C15 0.042(3) 0.123(4) 0.044(2) 0.026(3) 0.0037(19) 0.024(3)
C16 0.042(2) 0.051(2) 0.0307(16) 0.0056(14) 0.0046(15) 0.0001(16)
C17 0.059(3) 0.070(3) 0.0298(17) 0.0031(17) 0.0021(17) 0.016(2)
C18 0.050(2) 0.059(2) 0.0351(18) 0.0048(17) 0.0014(17) 0.0118(18)
C19 0.063(3) 0.0435(19) 0.0280(16) 0.0040(14) 0.0030(16) -0.0115(18)
C20 0.058(3) 0.048(2) 0.0372(19) 0.0080(15) 0.0035(17) 0.0018(18)
C21 0.070(3) 0.052(2) 0.048(2) 0.0099(18) 0.024(2) 0.022(2)
C22 0.065(3) 0.060(3) 0.072(3) -0.008(2) 0.033(3) 0.009(2)
C23 0.049(3) 0.061(3) 0.070(3) -0.015(2) 0.006(2) 0.021(2)
C24 0.045(2) 0.0407(19) 0.046(2) -0.0080(15) 0.0022(17) 0.0197(16)
C25 0.042(2) 0.0321(17) 0.0455(19) -0.0057(14) -0.0112(17) 0.0159(14)
C26 0.050(2) 0.0312(17) 0.0432(19) 0.0044(14) -0.0087(17) 0.0101(15)
C27 0.070(3) 0.037(2) 0.054(2) 0.0091(17) -0.015(2) 0.0114(19)
C28 0.072(3) 0.047(2) 0.053(2) 0.0176(18) -0.002(2) -0.004(2)
C29 0.051(3) 0.049(2) 0.050(2) 0.0158(17) 0.0001(19) 0.0021(18)
C30 0.049(2) 0.0329(17) 0.060(2) -0.0094(16) -0.0152(18) 0.0166(16)
C31 0.044(2) 0.0370(18) 0.046(2) 0.0009(14) -0.0013(17) 0.0144(15)
C32 0.040(2) 0.0346(16) 0.0459(19) -0.0036(14) 0.0000(16) 0.0114(14)
C33 0.036(2) 0.0302(16) 0.050(2) -0.0061(14) -0.0051(16) 0.0114(14)
C34 0.072(3) 0.044(2) 0.064(3) -0.0236(19) -0.035(2) 0.031(2)
C35 0.090(3) 0.048(2) 0.069(3) -0.032(2) -0.039(2) 0.038(2)
C36 0.036(2) 0.0338(17) 0.048(2) -0.0032(14) -0.0037(16) 0.0122(14)
C37 0.034(2) 0.0374(18) 0.0464(19) -0.0060(14) -0.0034(15) 0.0129(14)
C38 0.037(2) 0.0289(15) 0.0474(19) -0.0086(13) 0.0033(15) 0.0113(13)
C39 0.043(2) 0.0365(18) 0.048(2) -0.0058(15) -0.0106(17) 0.0131(15)
C40 0.042(2) 0.0375(19) 0.057(2) -0.0097(16) -0.0144(17) 0.0084(16)
C41 0.052(3) 0.063(3) 0.0386(19) 0.0108(17) 0.0004(18) -0.005(2)
C42 0.079(4) 0.064(3) 0.049(2) 0.011(2) -0.004(2) -0.009(2)
C43 0.066(3) 0.059(3) 0.056(3) 0.016(2) -0.001(2) 0.001(2)
C44 0.109(4) 0.040(2) 0.050(2) 0.0141(17) 0.039(3) 0.028(2)
C45 0.070(3) 0.0372(19) 0.0388(19) 0.0110(15) 0.0157(19) 0.0162(18)
C46 0.069(3) 0.048(2) 0.045(2) 0.0142(17) 0.027(2) 0.025(2)
C47 0.065(3) 0.071(3) 0.066(3) 0.018(2) 0.006(3) 0.016(2)
C48 0.080(4) 0.065(3) 0.049(2) 0.002(2) 0.029(2) 0.024(3)
C49 0.093(4) 0.071(3) 0.049(2) 0.000(2) 0.015(3) 0.028(3)
C50 0.090(4) 0.088(4) 0.079(4) 0.011(3) 0.017(3) -0.001(3)
C51 0.038(3) 0.087(4) 0.098(4) 0.006(3) 0.016(3) 0.018(2)
C52 0.060(3) 0.076(3) 0.083(4) 0.018(3) 0.003(3) 0.008(3)
N1 0.0390(17) 0.0328(13) 0.0288(13) 0.0042(10) -0.0001(11) 0.0091(11)
N2 0.075(2) 0.0305(14) 0.0413(17) 0.0043(13) -0.0123(16) 0.0026(15)
N3 0.0413(17) 0.0410(15) 0.0275(13) 0.0041(11) 0.0000(12) -0.0103(13)
N4 0.052(2) 0.0411(16) 0.0390(16) 0.0033(12) 0.0101(14) 0.0204(14)
N5 0.0414(18) 0.0369(15) 0.0422(16) 0.0114(12) -0.0027(14) 0.0085(12)
N6 0.0337(16) 0.0305(13) 0.0429(15) -0.0003(11) -0.0008(12) 0.0131(11)
N7 0.051(2) 0.0406(15) 0.0250(13) 0.0020(11) 0.0090(13) 0.0044(13)
N8 0.0296(18) 0.0517(19) 0.070(2) 0.0267(16) 0.0130(16) 0.0130(14)
Cl1 0.0443(5) 0.0521(5) 0.0392(4) 0.0094(4) 0.0053(4) -0.0016(4)
Ni1 0.0365(3) 0.0313(2) 0.0285(2) 0.00371(15) -0.00006(17) 0.01161(17)
Cd1 0.0358(2) 0.03567(17) 0.02576(15) 0.00323(12) -0.00135(13) -0.01572(14)
C53 0.129(7) 0.122(7) 0.217(11) 0.069(7) 0.087(8) 0.039(6)
Cl2 0.199(4) 0.386(7) 0.281(5) -0.131(5) 0.124(4) -0.080(4)
Cl3 0.174(3) 0.282(4) 0.253(4) -0.026(4) 0.086(3) -0.074(3)

loop_
_atom_type_symbol
_atom_type_description
_atom_type_scat_dispersion_real
_atom_type_scat_dispersion_imag
_atom_type_scat_source
C C 0.0033 0.0016 'International Tables Vol C Tables 4.2.6.8 and 6.1.1.4'
H H 0.0000 0.0000 'International Tables Vol C Tables 4.2.6.8 and 6.1.1.4'
N N 0.0061 0.0033 'International Tables Vol C Tables 4.2.6.8 and 6.1.1.4'
Cl Cl 0.1484 0.1585 'International Tables Vol C Tables 4.2.6.8 and 6.1.1.4'
Ni Ni 0.3393 1.1124 'International Tables Vol C Tables 4.2.6.8 and 6.1.1.4'
Cd Cd -0.8075 1.2024 'International Tables Vol C Tables 4.2.6.8 and 6.1.1.4'

loop_
_geom_angle_atom_site_label_1
_geom_angle_atom_site_label_2
_geom_angle_atom_site_label_3
_geom_angle
_geom_angle_site_symmetry_1
_geom_angle_site_symmetry_3
N1 C1 C2 112.2(3) . .
N1 C1 H1 123.9 . .
C2 C1 H1 123.9 . .
C3 C2 C1 105.4(3) . .
C3 C2 H2 127.3 . .
C1 C2 H2 127.3 . .
C2 C3 C4 107.8(3) . .
C2 C3 H3 126.1 . .
C4 C3 H3 126.1 . .
C5 C4 N1 124.1(3) . .
C5 C4 C3 126.8(3) . .
N1 C4 C3 109.0(3) . .
C4 C5 C6 127.7(3) . .
C4 C5 C10 116.8(3) . .
C6 C5 C10 115.5(3) . .
N2 C6 C5 124.4(3) . .
N2 C6 C7 109.1(4) . .
C5 C6 C7 126.5(4) . .
C8 C7 C6 106.6(4) . .
C8 C7 H7 126.7 . .
C6 C7 H7 126.7 . .
C7 C8 C9 107.0(4) . .
C7 C8 H8 126.5 . .
C9 C8 H8 126.5 . .
N2 C9 C8 111.6(4) . .
N2 C9 H9 124.2 . .
C8 C9 H9 124.2 . .
C11 C10 C15 119.0(4) . .
C11 C10 C5 122.2(4) . .
C15 C10 C5 118.9(4) . .
C10 C11 C12 120.0(5) . .
C10 C11 H11 120.0 . .
C12 C11 H11 120.0 . .
C13 C12 C11 121.2(4) . .
C13 C12 H12 119.4 . .
C11 C12 H12 119.4 . .
C14 C13 C12 117.5(4) . .
C14 C13 C16 122.3(4) . .
C12 C13 C16 120.2(4) . .
C13 C14 C15 121.8(4) . .
C13 C14 H14 119.1 . .
C15 C14 H14 119.1 . .
C10 C15 C14 120.4(4) . .
C10 C15 H15 119.8 . .
C14 C15 H15 119.8 . .
C17 C16 C20 116.9(3) . .
C17 C16 C13 122.5(4) . .
C20 C16 C13 120.6(3) . .
C18 C17 C16 119.9(4) . .
C18 C17 H17 120.0 . .
C16 C17 H17 120.0 . .
N3 C18 C17 123.3(4) . .
N3 C18 H18 118.4 . .
C17 C18 H18 118.4 . .
N3 C19 C20 124.2(4) . .
N3 C19 H19 117.9 . .
C20 C19 H19 117.9 . .
C16 C20 C19 119.1(4) . .
C16 C20 H20 120.4 . .
C19 C20 H20 120.4 . .
N4 C21 C22 112.0(4) . .
N4 C21 H21 124.0 . .
C22 C21 H21 124.0 . .
C23 C22 C21 106.7(4) . .
C23 C22 H22 126.7 . .
C21 C22 H22 126.7 . .
C22 C23 C24 107.1(4) . .
C22 C23 H23 126.4 . .
C24 C23 H23 126.4 . .
C25 C24 N4 124.7(4) . .
C25 C24 C23 127.3(3) . .
N4 C24 C23 108.0(4) . .
C24 C25 C26 127.4(3) . .
C24 C25 C30 117.6(4) . .
C26 C25 C30 114.9(4) . .
C25 C26 N5 124.5(3) . .
C25 C26 C27 127.4(4) . .
N5 C26 C27 108.1(4) . .
C28 C27 C26 108.1(4) . .
C28 C27 H27 125.9 . .
C26 C27 H27 125.9 . .
C27 C28 C29 105.6(4) . .
C27 C28 H28 127.2 . .
C29 C28 H28 127.2 . .
N5 C29 C28 112.0(4) . .
N5 C29 H29 124.0 . .
C28 C29 H29 124.0 . .
C35 C30 C31 117.5(3) . .
C35 C30 C25 120.7(3) . .
C31 C30 C25 121.8(3) . .
C30 C31 C32 120.8(3) . .
C30 C31 H31 119.6 . .
C32 C31 H31 119.6 . .
C31 C32 C33 120.6(3) . .
C31 C32 H32 119.7 . .
C33 C32 H32 119.7 . .
C34 C33 C32 117.9(3) . .
C34 C33 C36 118.9(3) . .
C32 C33 C36 123.1(3) . .
C35 C34 C33 120.5(4) . .
C35 C34 H34 119.7 . .
C33 C34 H34 119.7 . .
C34 C35 C30 122.7(4) . .
C34 C35 H35 118.7 . .
C30 C35 H35 118.7 . .
C37 C36 C40 117.1(3) . .
C37 C36 C33 122.4(3) . .
C40 C36 C33 120.4(3) . .
C38 C37 C36 119.7(3) . .
C38 C37 H37 120.1 . .
C36 C37 H37 120.1 . .
N6 C38 C37 123.5(3) . .
N6 C38 H38 118.2 . .
C37 C38 H38 118.2 . .
N6 C39 C40 123.4(3) . .
N6 C39 H39 118.3 . .
C40 C39 H39 118.3 . .
C39 C40 C36 119.2(3) . .
C39 C40 H40 120.4 . .
C36 C40 H40 120.4 . .
N7 C41 C42 124.6(5) . .
N7 C41 H41 117.7 . .
C42 C41 H41 117.7 . .
C43 C42 C41 117.4(5) . .
C43 C42 H42 121.3 . .
C41 C42 H42 121.3 . .
C42 C43 C44 122.4(5) . .
C42 C43 H43 118.8 . .
C44 C43 H43 118.8 . .
C43 C44 C49 126.7(5) . .
C43 C44 C45 116.6(4) . .
C49 C44 C45 116.7(5) . .
N7 C45 C46 119.0(4) . .
N7 C45 C44 120.5(4) . .
C46 C45 C44 120.6(4) . .
C45 C46 N8 118.4(4) . .
C45 C46 C47 119.6(4) . .
N8 C46 C47 121.9(4) . .
C50 C47 C48 126.2(6) . .
C50 C47 C46 116.0(5) . .
C48 C47 C46 117.8(5) . .
C49 C48 C47 123.8(5) . .
C49 C48 H48 118.1 . .
C47 C48 H48 118.1 . .
C48 C49 C44 121.5(5) . .
C48 C49 H49 119.3 . .
C44 C49 H49 119.3 . .
C47 C50 C51 123.5(6) . .
C47 C50 H50 118.3 . .
C51 C50 H50 118.3 . .
C50 C51 C52 117.3(5) . .
C50 C51 H51 121.4 . .
C52 C51 H51 121.4 . .
N8 C52 C51 121.6(5) . .
N8 C52 H52 119.2 . .
C51 C52 H52 119.2 . .
C1 N1 C4 105.6(3) . .
C1 N1 Ni1 127.3(2) . .
C4 N1 Ni1 127.0(2) . .
C9 N2 C6 105.8(3) . .
C9 N2 Ni1 126.8(3) . .
C6 N2 Ni1 127.3(3) . .
C19 N3 C18 116.6(3) . .
C19 N3 Cd1 123.0(2) . .
C18 N3 Cd1 118.8(2) . .
C21 N4 C24 106.2(3) . .
C21 N4 Ni1 126.2(3) . .
C24 N4 Ni1 127.3(3) . .
C29 N5 C26 106.2(3) . .
C29 N5 Ni1 126.6(3) . .
C26 N5 Ni1 127.0(3) . .
C38 N6 C39 117.0(3) . .
C38 N6 Cd1 123.3(2) . 4_536
C39 N6 Cd1 119.4(2) . 4_536
C45 N7 C41 118.4(3) . .
C45 N7 Ni1 114.3(3) . .
C41 N7 Ni1 127.3(3) . .
C52 N8 C46 119.7(4) . .
C52 N8 Ni1 128.7(4) . .
C46 N8 Ni1 111.6(3) . .
N2 Ni1 N4 95.98(14) . .
N2 Ni1 N1 89.11(11) . .
N4 Ni1 N1 93.19(12) . .
N2 Ni1 N5 91.89(12) . .
N4 Ni1 N5 88.70(13) . .
N1 Ni1 N5 177.77(13) . .
N2 Ni1 N7 171.51(14) . .
N4 Ni1 N7 92.50(12) . .
N1 Ni1 N7 90.12(11) . .
N5 Ni1 N7 88.60(11) . .
N2 Ni1 N8 94.78(15) . .
N4 Ni1 N8 169.19(13) . .
N1 Ni1 N8 88.00(12) . .
N5 Ni1 N8 89.93(13) . .
N7 Ni1 N8 76.74(13) . .
N6 Cd1 N6 180.0(2) 4_566 8_435
N6 Cd1 N3 95.56(9) 4_566 5_556
N6 Cd1 N3 84.44(9) 8_435 5_556
N6 Cd1 N3 84.44(9) 4_566 .
N6 Cd1 N3 95.56(9) 8_435 .
N3 Cd1 N3 180.00(6) 5_556 .
N6 Cd1 Cl1 92.20(8) 4_566 5_556
N6 Cd1 Cl1 87.80(8) 8_435 5_556
N3 Cd1 Cl1 90.61(8) 5_556 5_556
N3 Cd1 Cl1 89.39(8) . 5_556
N6 Cd1 Cl1 87.80(8) 4_566 .
N6 Cd1 Cl1 92.20(8) 8_435 .
N3 Cd1 Cl1 89.39(8) 5_556 .
N3 Cd1 Cl1 90.61(8) . .
Cl1 Cd1 Cl1 180.00(4) 5_556 .
Cl3 C53 Cl2 114.7(5) . .
Cl3 C53 H53A 108.6 . .
Cl2 C53 H53A 108.6 . .
Cl3 C53 H53B 108.6 . .
Cl2 C53 H53B 108.6 . .
H53A C53 H53B 107.6 . .

loop_
_geom_bond_atom_site_label_1
_geom_bond_atom_site_label_2
_geom_bond_distance
_geom_bond_site_symmetry_2
C1 N1 1.335(4) .
C1 C2 1.412(5) .
C1 H1 0.9300 .
C2 C3 1.361(6) .
C2 H2 0.9300 .
C3 C4 1.413(5) .
C3 H3 0.9300 .
C4 C5 1.386(5) .
C4 N1 1.385(4) .
C5 C6 1.402(5) .
C5 C10 1.511(5) .
C6 N2 1.384(5) .
C6 C7 1.428(6) .
C7 C8 1.354(7) .
C7 H7 0.9300 .
C8 C9 1.403(6) .
C8 H8 0.9300 .
C9 N2 1.338(5) .
C9 H9 0.9300 .
C10 C11 1.343(6) .
C10 C15 1.369(6) .
C11 C12 1.401(6) .
C11 H11 0.9300 .
C12 C13 1.369(6) .
C12 H12 0.9300 .
C13 C14 1.346(6) .
C13 C16 1.487(5) .
C14 C15 1.380(5) .
C14 H14 0.9300 .
C15 H15 0.9300 .
C16 C17 1.382(5) .
C16 C20 1.384(6) .
C17 C18 1.377(5) .
C17 H17 0.9300 .
C18 N3 1.340(5) .
C18 H18 0.9300 .
C19 N3 1.317(5) .
C19 C20 1.387(5) .
C19 H19 0.9300 .
C20 H20 0.9300 .
C21 N4 1.327(5) .
C21 C22 1.398(6) .
C21 H21 0.9300 .
C22 C23 1.355(6) .
C22 H22 0.9300 .
C23 C24 1.432(7) .
C23 H23 0.9300 .
C24 C25 1.382(6) .
C24 N4 1.394(4) .
C25 C26 1.391(6) .
C25 C30 1.502(5) .
C26 N5 1.393(5) .
C26 C27 1.426(6) .
C27 C28 1.347(7) .
C27 H27 0.9300 .
C28 C29 1.420(5) .
C28 H28 0.9300 .
C29 N5 1.325(5) .
C29 H29 0.9300 .
C30 C35 1.373(5) .
C30 C31 1.386(5) .
C31 C32 1.387(5) .
C31 H31 0.9300 .
C32 C33 1.399(5) .
C32 H32 0.9300 .
C33 C34 1.383(5) .
C33 C36 1.486(4) .
C34 C35 1.365(5) .
C34 H34 0.9300 .
C35 H35 0.9300 .
C36 C37 1.389(5) .
C36 C40 1.394(5) .
C37 C38 1.376(4) .
C37 H37 0.9300 .
C38 N6 1.335(4) .
C38 H38 0.9300 .
C39 N6 1.338(4) .
C39 C40 1.384(5) .
C39 H39 0.9300 .
C40 H40 0.9300 .
C41 N7 1.340(5) .
C41 C42 1.397(6) .
C41 H41 0.9300 .
C42 C43 1.329(7) .
C42 H42 0.9300 .
C43 C44 1.382(7) .
C43 H43 0.9300 .
C44 C49 1.423(7) .
C44 C45 1.479(6) .
C45 N7 1.323(5) .
C45 C46 1.377(6) .
C46 N8 1.382(6) .
C46 C47 1.447(7) .
C47 C50 1.350(8) .
C47 C48 1.405(7) .
C48 C49 1.319(7) .
C48 H48 0.9300 .
C49 H49 0.9300 .
C50 C51 1.375(8) .
C50 H50 0.9300 .
C51 C52 1.457(8) .
C51 H51 0.9300 .
C52 N8 1.299(6) .
C52 H52 0.9300 .
N1 Ni1 2.076(3) .
N2 Ni1 2.047(3) .
N3 Cd1 2.409(3) .
N4 Ni1 2.062(3) .
N5 Ni1 2.080(3) .
N6 Cd1 2.394(2) 4_536
N7 Ni1 2.145(3) .
N8 Ni1 2.167(3) .
Cl1 Cd1 2.5616(10) .
Cd1 N6 2.394(2) 4_566
Cd1 N6 2.394(2) 8_435
Cd1 N3 2.409(3) 5_556
Cd1 Cl1 2.5616(10) 5_556
C53 Cl3 1.649(10) .
C53 Cl2 1.665(12) .
C53 H53A 0.9700 .
C53 H53B 0.9700 .

loop_
_platon_squeeze_void_nr
_platon_squeeze_void_average_x
_platon_squeeze_void_average_y
_platon_squeeze_void_average_z
_platon_squeeze_void_volume
_platon_squeeze_void_count_electrons
_platon_squeeze_void_content
1 0.103 0.540 0.250 1462 418 ' '
2 0.103 0.439 0.750 1462 417 ' '
